data_1505055
loop_
_publ_author_name
'Ueda, T.'
'Kurokawa, K.'
'Eguchi, T.'
'Kachi-Terajima, C.'
'Takamizawa, S.'

_publ_section_title
;
 Local Structure and Xenon Adsorption Behavior of Metal-Organic Framework
 System [M2(O2CPh)4(pyz)]n (M = Rh and Cu) As Studied with Use of
 Single-Crystal X-ray Diffraction, Adsorption Isotherm, and Xenon-129 NMR
;
_journal_issue 3
_journal_name_full 'Journal of Physical Chemistry C'
_journal_page_first 1524
_journal_paper_doi 10.1021/jp065321x
_journal_volume 111
_journal_year 2007
_chemical_formula_sum 'C32 H24 N2 O8 Rh2 Xe2'
_chemical_formula_weight 1032.95
_chemical_name_systematic
; 
 ? 
;
_space_group_IT_number 2
_symmetry_cell_setting triclinic
_symmetry_space_group_name_Hall '-P 1'
_symmetry_space_group_name_H-M 'P -1'
_atom_sites_solution_hydrogens geom
_atom_sites_solution_primary direct
_atom_sites_solution_secondary difmap
_audit_creation_method SHELXL-97
_cell_angle_alpha 70.593(19)
_cell_angle_beta 65.599(18)
_cell_angle_gamma 63.48(2)
_cell_formula_units_Z 1
_cell_length_a 9.578(8)
_cell_length_b 10.408(10)
_cell_length_c 10.837(10)
_cell_measurement_temperature 298
_cell_volume 865.7(14)
_computing_cell_refinement 'Bruker SMART'
_computing_data_collection 'Bruker SMART'
_computing_data_reduction 'Bruker SAINT'
_computing_molecular_graphics 'Bruker SHELXTL'
_computing_publication_material 'Bruker SHELXTL'
_computing_structure_refinement 'SHELXL-97 (Sheldrick, 1997)'
_computing_structure_solution 'SHELXS-97 (Sheldrick, 1990)'
_diffrn_ambient_temperature 298
_diffrn_detector_area_resol_mean 8.366
_diffrn_measured_fraction_theta_full 0.996
_diffrn_measured_fraction_theta_max 0.996
_diffrn_measurement_device_type 'CCD area detector'
_diffrn_measurement_method 'phi and omega scans'
_diffrn_radiation_monochromator graphite
_diffrn_radiation_source 'fine-focus sealed tube'
_diffrn_radiation_type MoK\a
_diffrn_radiation_wavelength 0.71073
_diffrn_reflns_av_R_equivalents 0.1478
_diffrn_reflns_av_sigmaI/netI 0.3220
_diffrn_reflns_limit_h_max 11
_diffrn_reflns_limit_h_min -8
_diffrn_reflns_limit_k_max 12
_diffrn_reflns_limit_k_min -11
_diffrn_reflns_limit_l_max 12
_diffrn_reflns_limit_l_min -12
_diffrn_reflns_number 5030
_diffrn_reflns_theta_full 25.03
_diffrn_reflns_theta_max 25.03
_diffrn_reflns_theta_min 2.22
_exptl_absorpt_coefficient_mu 2.927
_exptl_absorpt_correction_T_max 0.8675
_exptl_absorpt_correction_T_min 0.4738
_exptl_absorpt_correction_type empirical
_exptl_absorpt_process_details
;
SADABS; sheldrick, 1996
;
_exptl_crystal_colour red
_exptl_crystal_density_diffrn 1.981
_exptl_crystal_density_method 'not measured'
_exptl_crystal_description plate
_exptl_crystal_F_000 492
_exptl_crystal_size_max 0.30
_exptl_crystal_size_mid 0.21
_exptl_crystal_size_min 0.05
_refine_diff_density_max 1.839
_refine_diff_density_min -2.275
_refine_diff_density_rms 0.408
_refine_ls_extinction_method none
_refine_ls_goodness_of_fit_ref 0.921
_refine_ls_hydrogen_treatment constr
_refine_ls_matrix_type full
_refine_ls_number_parameters 208
_refine_ls_number_reflns 3063
_refine_ls_number_restraints 258
_refine_ls_restrained_S_all 0.889
_refine_ls_R_factor_all 0.2406
_refine_ls_R_factor_gt 0.1244
_refine_ls_shift/su_max 0.000
_refine_ls_shift/su_mean 0.000
_refine_ls_structure_factor_coef Fsqd
_refine_ls_weighting_details 'calc w=1/[\s^2^(Fo^2^)+(0.1680P)^2^+0.0000P] where P=(Fo^2^+2Fc^2^)/3'
_refine_ls_weighting_scheme calc
_refine_ls_wR_factor_gt 0.2874
_refine_ls_wR_factor_ref 0.3415
_reflns_number_gt 1121
_reflns_number_total 3063
_reflns_threshold_expression >2sigma(I)
_cod_data_source_file jp065321xsi20060817_041827.cif
_cod_data_source_block 41117n1_1a_Xe
_cod_depositor_comments
;
The following automatic conversions were performed:

'_symmetry_cell_setting' value 'Triclinic' changed to 'triclinic'
according to /home/saulius/struct/CIF-dictionaries/cif_core.dic
dictionary named 'cif_core.dic' version 2.4.1 from 2010-06-29.

Automatic conversion script
Id: cif_fix_values 1715 2011-07-08 13:25:40Z adriana 
;
_cod_original_cell_volume 865.8(14)
_cod_original_sg_symbol_H-M P-1
_cod_database_code 1505055

loop_
_symmetry_equiv_pos_as_xyz
'x, y, z'
'-x, -y, -z'

loop_
_atom_site_label
_atom_site_type_symbol
_atom_site_fract_x
_atom_site_fract_y
_atom_site_fract_z
_atom_site_U_iso_or_equiv
_atom_site_adp_type
_atom_site_occupancy
_atom_site_symmetry_multiplicity
_atom_site_calc_flag
_atom_site_refinement_flags
C1 C 0.831(3) 0.256(2) 0.077(2) 0.032(5) Uani 1 1 d U
C2 C 0.735(2) 0.399(2) 0.114(2) 0.042(5) Uani 1 1 d DU
C3 C 0.808(3) 0.480(2) 0.125(2) 0.047(5) Uani 1 1 d DU
H3 H 0.9210 0.4441 0.1055 0.056 Uiso 1 1 calc R
C4 C 0.718(3) 0.613(2) 0.163(2) 0.051(6) Uani 1 1 d DU
H4 H 0.7696 0.6674 0.1676 0.062 Uiso 1 1 calc R
C5 C 0.552(3) 0.667(3) 0.193(3) 0.062(6) Uani 1 1 d DU
H5 H 0.4893 0.7554 0.2233 0.074 Uiso 1 1 calc R
C6 C 0.480(3) 0.587(2) 0.179(3) 0.061(6) Uani 1 1 d DU
H6 H 0.3668 0.6251 0.1962 0.073 Uiso 1 1 calc R
C7 C 0.569(2) 0.455(2) 0.140(3) 0.053(6) Uani 1 1 d DU
H7 H 0.5171 0.4035 0.1302 0.063 Uiso 1 1 calc R
C8 C 0.963(3) -0.138(2) 0.249(3) 0.043(6) Uani 1 1 d U
C9 C 0.940(3) -0.218(2) 0.397(3) 0.054(5) Uani 1 1 d DU
C10 C 1.020(3) -0.214(3) 0.474(3) 0.077(7) Uani 1 1 d DU
H10 H 1.0922 -0.1638 0.4353 0.092 Uiso 1 1 calc R
C11 C 0.994(3) -0.284(3) 0.608(3) 0.083(7) Uani 1 1 d DU
H11 H 1.0518 -0.2825 0.6587 0.099 Uiso 1 1 calc R
C12 C 0.887(3) -0.356(3) 0.670(3) 0.092(8) Uani 1 1 d DU
H12 H 0.8645 -0.3961 0.7640 0.110 Uiso 1 1 calc R
C13 C 0.812(3) -0.369(3) 0.595(3) 0.072(7) Uani 1 1 d DU
H13 H 0.7467 -0.4260 0.6314 0.086 Uiso 1 1 calc R
C14 C 0.838(3) -0.296(3) 0.462(3) 0.069(7) Uani 1 1 d DU
H14 H 0.7813 -0.2986 0.4120 0.083 Uiso 1 1 calc R
C15 C 1.355(3) 0.060(2) 0.090(3) 0.036(4) Uani 1 1 d U
H15 H 1.2560 0.0993 0.1561 0.043 Uiso 1 1 calc R
C16 C 1.495(3) -0.056(2) -0.093(2) 0.033(4) Uani 1 1 d U
H16 H 1.4963 -0.0981 -0.1571 0.040 Uiso 1 1 calc R
N1 N 1.356(2) 0.0080(19) -0.006(2) 0.029(4) Uani 1 1 d U
O1 O 0.9787(19) 0.2020(17) 0.0629(17) 0.046(4) Uani 1 1 d U
O2 O 0.7524(18) 0.1910(16) 0.0659(18) 0.043(4) Uani 1 1 d U
O3 O 1.085(2) -0.1066(18) 0.1930(19) 0.054(5) Uani 1 1 d U
O4 O 0.855(2) -0.1180(18) 0.2009(18) 0.049(4) Uani 1 1 d U
Rh1 Rh 1.1224(2) 0.0070(2) -0.0026(2) 0.0322(6) Uani 1 1 d .
Xe1S Xe 0.6286(4) 0.1463(3) 0.4746(3) 0.1185(13) Uani 1 1 d .

loop_
_atom_site_aniso_label
_atom_site_aniso_U_11
_atom_site_aniso_U_22
_atom_site_aniso_U_33
_atom_site_aniso_U_23
_atom_site_aniso_U_13
_atom_site_aniso_U_12
C1 0.030(10) 0.044(10) 0.030(11) -0.010(9) -0.018(8) -0.010(8)
C2 0.038(9) 0.050(9) 0.040(10) -0.010(8) -0.015(8) -0.013(7)
C3 0.048(10) 0.045(9) 0.048(11) -0.008(8) -0.020(8) -0.013(8)
C4 0.060(10) 0.038(9) 0.054(11) -0.013(9) -0.015(9) -0.016(8)
C5 0.063(11) 0.043(10) 0.063(12) -0.011(9) -0.011(9) -0.012(9)
C6 0.058(11) 0.045(10) 0.065(11) -0.020(9) -0.016(9) -0.002(8)
C7 0.049(10) 0.051(10) 0.059(11) -0.016(9) -0.020(9) -0.011(8)
C8 0.056(11) 0.024(9) 0.057(12) -0.015(9) -0.023(10) -0.010(8)
C9 0.056(9) 0.051(9) 0.053(10) -0.002(8) -0.027(8) -0.015(8)
C10 0.069(11) 0.080(12) 0.064(12) 0.008(10) -0.029(9) -0.020(9)
C11 0.084(12) 0.092(12) 0.070(12) 0.002(10) -0.037(10) -0.030(10)
C12 0.086(12) 0.095(12) 0.075(12) 0.002(10) -0.030(10) -0.025(10)
C13 0.068(11) 0.074(11) 0.069(12) 0.006(10) -0.026(9) -0.031(9)
C14 0.073(11) 0.068(11) 0.062(11) -0.002(10) -0.029(9) -0.021(9)
C15 0.029(7) 0.042(7) 0.035(8) -0.005(6) -0.014(6) -0.011(6)
C16 0.030(7) 0.041(7) 0.038(8) -0.007(6) -0.018(6) -0.014(6)
N1 0.029(6) 0.039(6) 0.032(7) -0.005(5) -0.017(5) -0.015(5)
O1 0.039(9) 0.050(9) 0.052(11) -0.017(8) -0.007(8) -0.020(7)
O2 0.025(8) 0.036(8) 0.060(11) -0.024(8) -0.011(8) 0.005(6)
O3 0.049(10) 0.060(10) 0.058(11) 0.014(9) -0.033(8) -0.025(8)
O4 0.052(10) 0.059(10) 0.046(10) 0.009(8) -0.025(8) -0.032(8)
Rh1 0.0263(10) 0.0327(9) 0.0436(13) -0.0030(8) -0.0193(8) -0.0108(7)
Xe1S 0.109(3) 0.128(3) 0.111(3) -0.033(2) -0.0348(19) -0.0284(19)

loop_
_atom_type_symbol
_atom_type_description
_atom_type_scat_dispersion_real
_atom_type_scat_dispersion_imag
_atom_type_scat_source
C C 0.0033 0.0016 'International Tables Vol C Tables 4.2.6.8 and 6.1.1.4'
H H 0.0000 0.0000 'International Tables Vol C Tables 4.2.6.8 and 6.1.1.4'
N N 0.0061 0.0033 'International Tables Vol C Tables 4.2.6.8 and 6.1.1.4'
O O 0.0106 0.0060 'International Tables Vol C Tables 4.2.6.8 and 6.1.1.4'
Rh Rh -1.1178 0.9187 'International Tables Vol C Tables 4.2.6.8 and 6.1.1.4'
Xe Xe -0.4205 1.9578 'International Tables Vol C Tables 4.2.6.8 and 6.1.1.4'

loop_
_geom_angle_atom_site_label_1
_geom_angle_atom_site_label_2
_geom_angle_atom_site_label_3
_geom_angle
_geom_angle_site_symmetry_1
_geom_angle_site_symmetry_3
O1 C1 O2 124(2) . .
O1 C1 C2 119.9(18) . .
O2 C1 C2 116.2(18) . .
C7 C2 C3 118(2) . .
C7 C2 C1 120.6(18) . .
C3 C2 C1 121.1(18) . .
C4 C3 C2 121(2) . .
C5 C4 C3 120(2) . .
C4 C5 C6 119(2) . .
C7 C6 C5 122(2) . .
C6 C7 C2 120(2) . .
O3 C8 O4 129(3) . .
O3 C8 C9 116(2) . .
O4 C8 C9 115(2) . .
C14 C9 C10 116(3) . .
C14 C9 C8 123(2) . .
C10 C9 C8 121(2) . .
C11 C10 C9 120(3) . .
C12 C11 C10 122(3) . .
C13 C12 C11 119(3) . .
C14 C13 C12 117(3) . .
C13 C14 C9 126(3) . .
N1 C15 C16 120(2) . 2_855
N1 C16 C15 120(2) . 2_855
C16 N1 C15 119.9(18) . .
C16 N1 Rh1 120.2(14) . .
C15 N1 Rh1 119.5(15) . .
C1 O1 Rh1 121.2(14) . .
C1 O2 Rh1 119.8(13) . 2_755
C8 O3 Rh1 118.8(16) . .
C8 O4 Rh1 116.6(17) . 2_755
O3 Rh1 O1 92.2(7) . .
O3 Rh1 O4 175.1(7) . 2_755
O1 Rh1 O4 88.4(7) . 2_755
O3 Rh1 O2 87.0(7) . 2_755
O1 Rh1 O2 174.9(6) . 2_755
O4 Rh1 O2 92.0(7) 2_755 2_755
O3 Rh1 N1 91.2(7) . .
O1 Rh1 N1 95.1(6) . .
O4 Rh1 N1 93.6(6) 2_755 .
O2 Rh1 N1 90.0(6) 2_755 .
O3 Rh1 Rh1 87.5(5) . 2_755
O1 Rh1 Rh1 87.4(4) . 2_755
O4 Rh1 Rh1 87.7(4) 2_755 2_755
O2 Rh1 Rh1 87.5(4) 2_755 2_755
N1 Rh1 Rh1 177.2(5) . 2_755

loop_
_geom_bond_atom_site_label_1
_geom_bond_atom_site_label_2
_geom_bond_distance
_geom_bond_site_symmetry_2
C1 O1 1.23(2) .
C1 O2 1.27(2) .
C1 C2 1.44(3) .
C2 C7 1.360(15) .
C2 C3 1.375(15) .
C3 C4 1.357(15) .
C4 C5 1.350(16) .
C5 C6 1.368(16) .
C6 C7 1.357(15) .
C8 O3 1.21(3) .
C8 O4 1.25(3) .
C8 C9 1.52(3) .
C9 C14 1.365(17) .
C9 C10 1.366(17) .
C10 C11 1.365(17) .
C11 C12 1.364(17) .
C12 C13 1.362(17) .
C13 C14 1.360(17) .
C15 N1 1.31(3) .
C15 C16 1.44(3) 2_855
C16 N1 1.30(3) .
C16 C15 1.44(3) 2_855
N1 Rh1 2.226(16) .
O1 Rh1 2.044(16) .
O2 Rh1 2.051(14) 2_755
O3 Rh1 2.026(17) .
O4 Rh1 2.047(17) 2_755
Rh1 O4 2.047(17) 2_755
Rh1 O2 2.051(14) 2_755
Rh1 Rh1 2.390(4) 2_755

loop_
_geom_torsion_atom_site_label_1
_geom_torsion_atom_site_label_2
_geom_torsion_atom_site_label_3
_geom_torsion_atom_site_label_4
_geom_torsion
_geom_torsion_site_symmetry_1
_geom_torsion_site_symmetry_4
O1 C1 C2 C7 -176(2) . .
O2 C1 C2 C7 3(3) . .
O1 C1 C2 C3 4(3) . .
O2 C1 C2 C3 -177.8(18) . .
C7 C2 C3 C4 1.4(18) . .
C1 C2 C3 C4 -178(2) . .
C2 C3 C4 C5 1.1(19) . .
C3 C4 C5 C6 -3(3) . .
C4 C5 C6 C7 2(4) . .
C5 C6 C7 C2 0(4) . .
C3 C2 C7 C6 -2(3) . .
C1 C2 C7 C6 178(2) . .
O3 C8 C9 C14 -161(2) . .
O4 C8 C9 C14 16(3) . .
O3 C8 C9 C10 20(3) . .
O4 C8 C9 C10 -162.7(18) . .
C14 C9 C10 C11 -0.7(19) . .
C8 C9 C10 C11 178(2) . .
C9 C10 C11 C12 -2(2) . .
C10 C11 C12 C13 5(4) . .
C11 C12 C13 C14 -6(4) . .
C12 C13 C14 C9 4(4) . .
C10 C9 C14 C13 -1(4) . .
C8 C9 C14 C13 -180(3) . .
C15 C16 N1 C15 -4(3) 2_855 .
C15 C16 N1 Rh1 -177.2(14) 2_855 .
C16 C15 N1 C16 4(3) 2_855 .
C16 C15 N1 Rh1 177.3(14) 2_855 .
O2 C1 O1 Rh1 7(3) . .
C2 C1 O1 Rh1 -175.4(16) . .
O1 C1 O2 Rh1 -6(3) . 2_755
C2 C1 O2 Rh1 176.2(15) . 2_755
O4 C8 O3 Rh1 5(3) . .
C9 C8 O3 Rh1 -177.8(14) . .
O3 C8 O4 Rh1 -4(3) . 2_755
C9 C8 O4 Rh1 178.9(14) . 2_755
C8 O3 Rh1 O1 84.4(18) . .
C8 O3 Rh1 O4 -12(10) . 2_755
C8 O3 Rh1 O2 -90.5(18) . 2_755
C8 O3 Rh1 N1 179.6(18) . .
C8 O3 Rh1 Rh1 -2.9(17) . 2_755
C1 O1 Rh1 O3 -91.1(17) . .
C1 O1 Rh1 O4 84.0(17) . 2_755
C1 O1 Rh1 O2 -10(9) . 2_755
C1 O1 Rh1 N1 177.5(17) . .
C1 O1 Rh1 Rh1 -3.7(17) . 2_755
C16 N1 Rh1 O3 117.7(16) . .
C15 N1 Rh1 O3 -55.2(17) . .
C16 N1 Rh1 O1 -150.0(16) . .
C15 N1 Rh1 O1 37.1(17) . .
C16 N1 Rh1 O4 -61.3(16) . 2_755
C15 N1 Rh1 O4 125.8(17) . 2_755
C16 N1 Rh1 O2 30.7(16) . 2_755
C15 N1 Rh1 O2 -142.2(17) . 2_755
C16 N1 Rh1 Rh1 56(12) . 2_755
C15 N1 Rh1 Rh1 -116(11) . 2_755
